data_4081707
loop_
_publ_author_name
'Schwamm, Ryan J.'
'Coles, Martyn P.'

_publ_section_title
;
 Catalytic C--C Bond Formation Promoted by Organo- and Amidomagnesium(II)
 Compounds
;
_journal_issue 19
_journal_name_full Organometallics
_journal_page_first 5277
_journal_paper_doi 10.1021/om400909e
_journal_volume 32
_journal_year 2013
_chemical_compound_source 'synthesis as described'
_chemical_formula_moiety 'C30 H72 Mg N6 O Si4'
_chemical_formula_sum 'C30 H72 Mg N6 O Si4'
_chemical_formula_weight 669.61
_chemical_name_systematic
;
 ?
;
_space_group_IT_number 14
_symmetry_cell_setting monoclinic
_symmetry_Int_Tables_number 14
_symmetry_space_group_name_Hall '-P 2ybc'
_symmetry_space_group_name_H-M 'P 1 21/c 1'
_atom_sites_solution_hydrogens geom
_atom_sites_solution_primary direct
_atom_sites_solution_secondary difmap
_audit_conform_dict_location ftp://ftp.iucr.org/pub/cif_core.dic
_audit_conform_dict_name cif_core.dic
_audit_conform_dict_version 2.3
_audit_creation_date 2013-06-26T11:35:40-00:00
_audit_creation_method 'WinGX routine CIF_UPDATE'
_cell_angle_alpha 90
_cell_angle_beta 114.059(2)
_cell_angle_gamma 90
_cell_formula_units_Z 4
_cell_length_a 9.9306(2)
_cell_length_b 24.2870(4)
_cell_length_c 18.9646(4)
_cell_measurement_reflns_used 25144
_cell_measurement_temperature 120.01(10)
_cell_measurement_theta_max 73.7640
_cell_measurement_theta_min 4.8750
_cell_measurement_wavelength 1.5418
_cell_volume 4176.61(15)
_computing_cell_refinement
;
CrysAlisPro, Agilent Technologies,
Version 1.171.36.21 (release 14-08-2012 CrysAlis171 .NET)
(compiled Sep 14 2012,17:21:16)
;
_computing_data_collection
;
CrysAlisPro, Agilent Technologies,
Version 1.171.36.21 (release 14-08-2012 CrysAlis171 .NET)
(compiled Sep 14 2012,17:21:16)
;
_computing_data_reduction
;
CrysAlisPro, Agilent Technologies,
Version 1.171.36.21 (release 14-08-2012 CrysAlis171 .NET)
(compiled Sep 14 2012,17:21:16)
;
_computing_molecular_graphics
;
O. V. Dolomanov, L. J. Bourhis, R. J. Gildea, J. A. K. Howard and H. Puschmann,
OLEX2: a complete structure solution, refinement and analysis program.
J. Appl. Cryst. (2009). 42, 339-341.
;
_computing_publication_material
;
O. V. Dolomanov, L. J. Bourhis, R. J. Gildea, J. A. K. Howard and H. Puschmann,
OLEX2: a complete structure solution, refinement and analysis program.
J. Appl. Cryst. (2009). 42, 339-341.
;
_computing_structure_refinement
;
SHELXL, G.M. Sheldrick, Acta Cryst.
(2008). A64, 112-122
;
_computing_structure_solution
;
SHELXS, G.M. Sheldrick, Acta Cryst.
(2008). A64, 112-122
;
_diffrn_ambient_temperature 120.01(10)
_diffrn_detector_area_resol_mean 5.3250
_diffrn_measured_fraction_theta_full 0.986
_diffrn_measured_fraction_theta_max 0.986
_diffrn_measurement_device_type 'SuperNova, Dual, Cu at zero, Atlas'
_diffrn_orient_matrix_UB_11 -0.1255083000
_diffrn_orient_matrix_UB_12 0.0101999000
_diffrn_orient_matrix_UB_13 -0.0596862000
_diffrn_orient_matrix_UB_21 -0.0427923000
_diffrn_orient_matrix_UB_22 0.0479889000
_diffrn_orient_matrix_UB_23 0.0493246000
_diffrn_orient_matrix_UB_31 0.0829799000
_diffrn_orient_matrix_UB_32 0.0402101000
_diffrn_orient_matrix_UB_33 -0.0437408000
_diffrn_radiation_monochromator mirror
_diffrn_radiation_source 'SuperNova (Cu) X-ray Source'
_diffrn_radiation_type 'Cu K\a'
_diffrn_radiation_wavelength 1.5418
_diffrn_reflns_av_R_equivalents 0.0400
_diffrn_reflns_av_sigmaI/netI 0.0473
_diffrn_reflns_limit_h_max 12
_diffrn_reflns_limit_h_min -12
_diffrn_reflns_limit_k_max 29
_diffrn_reflns_limit_k_min -29
_diffrn_reflns_limit_l_max 21
_diffrn_reflns_limit_l_min -21
_diffrn_reflns_number 53241
_diffrn_reflns_theta_full 66.9682
_diffrn_reflns_theta_max 73.8056
_diffrn_reflns_theta_min 3.1300
_exptl_absorpt_coefficient_mu 1.683
_exptl_absorpt_correction_T_max 1.00000
_exptl_absorpt_correction_T_min 0.89807
_exptl_absorpt_correction_type multi-scan
_exptl_absorpt_process_details
;
CrysAlisPro, Agilent Technologies,
Version 1.171.36.28 (release 01-02-2013 CrysAlis171 .NET)
(compiled Feb  1 2013,16:14:44)
Empirical absorption correction using spherical harmonics,
 implemented in SCALE3 ABSPACK scaling algorithm.
;
_exptl_crystal_colour Colourless
_exptl_crystal_density_diffrn 1.065
_exptl_crystal_density_method 'not measured'
_exptl_crystal_description Plate
_exptl_crystal_F_000 1480
_exptl_crystal_size_max 0.32
_exptl_crystal_size_mid 0.27
_exptl_crystal_size_min 0.11
_refine_diff_density_max 0.342
_refine_diff_density_min -0.347
_refine_diff_density_rms 0.058
_refine_ls_extinction_method none
_refine_ls_goodness_of_fit_ref 1.055
_refine_ls_hydrogen_treatment constr
_refine_ls_matrix_type full
_refine_ls_number_parameters 379
_refine_ls_number_reflns 8369
_refine_ls_number_restraints 0
_refine_ls_restrained_S_all 1.055
_refine_ls_R_factor_all 0.0879
_refine_ls_R_factor_gt 0.0799
_refine_ls_shift/su_max 0.001
_refine_ls_shift/su_mean 0
_refine_ls_structure_factor_coef Fsqd
_refine_ls_weighting_details 'calc w=1/[\s^2^(Fo^2^)+(0.0518P)^2^+4.3794P] where P=(Fo^2^+2Fc^2^)/3'
_refine_ls_weighting_scheme calc
_refine_ls_wR_factor_gt 0.1254
_refine_ls_wR_factor_ref 0.13
_reflns_number_gt 7105
_reflns_number_total 8369
_reflns_threshold_expression >2sigma(I)
_cod_data_source_file om400909e_si_002.cif
_cod_data_source_block Compound-3
_cod_original_cell_volume 4176.61(14)
_cod_original_sg_symbol_H-M 'P 21/c'
_cod_database_code 4081707
_reflns_odcompleteness_completeness 99.97
_reflns_odcompleteness_theta 66.97
_reflns_odcompleteness_iscentric 1

loop_
_symmetry_equiv_pos_as_xyz
'x, y, z'
'-x, y+1/2, -z+1/2'
'-x, -y, -z'
'x, -y-1/2, z-1/2'

loop_
_atom_site_label
_atom_site_type_symbol
_atom_site_fract_x
_atom_site_fract_y
_atom_site_fract_z
_atom_site_U_iso_or_equiv
_atom_site_adp_type
_atom_site_occupancy
_atom_site_symmetry_multiplicity
_atom_site_calc_flag
_atom_site_refinement_flags
Si1 Si 0.05746(7) 0.89571(2) 0.26918(4) 0.02474(14) Uani 1 1 d .
Si2 Si 0.19990(7) 0.94051(2) 0.43495(4) 0.02461(14) Uani 1 1 d .
Si3 Si 0.39768(8) 0.57729(3) 0.32199(4) 0.02996(16) Uani 1 1 d .
Si4 Si 0.73433(8) 0.59475(2) 0.40186(4) 0.02669(15) Uani 1 1 d .
Mg Mg 0.48080(7) 0.77040(3) 0.42520(4) 0.01713(15) Uani 1 1 d .
O O 0.66616(16) 0.79636(7) 0.52022(9) 0.0259(3) Uani 1 1 d .
N1 N 0.4199(2) 0.85101(7) 0.37025(10) 0.0211(4) Uani 1 1 d .
N2 N 0.28811(19) 0.80502(7) 0.42159(10) 0.0210(4) Uani 1 1 d .
N3 N 0.1927(2) 0.89385(7) 0.36330(11) 0.0217(4) Uani 1 1 d .
N4 N 0.4942(2) 0.68330(7) 0.45578(10) 0.0218(4) Uani 1 1 d .
N5 N 0.5377(2) 0.71637(7) 0.35782(10) 0.0218(4) Uani 1 1 d .
N6 N 0.5527(2) 0.61703(7) 0.37608(10) 0.0237(4) Uani 1 1 d .
C1 C 0.3003(2) 0.85007(8) 0.38466(11) 0.0192(4) Uani 1 1 d .
C2 C 0.4670(2) 0.90018(8) 0.34247(13) 0.0240(4) Uani 1 1 d .
H2 H 0.4055 0.9321 0.3449 0.029 Uiso 1 1 calc R
C3 C 0.6282(3) 0.91175(10) 0.39455(15) 0.0305(5) Uani 1 1 d .
H3A H 0.639 0.9164 0.4479 0.046 Uiso 1 1 calc R
H3B H 0.66 0.9454 0.3773 0.046 Uiso 1 1 calc R
H3C H 0.6893 0.8808 0.3919 0.046 Uiso 1 1 calc R
C4 C 0.4506(3) 0.89300(10) 0.25915(14) 0.0323(5) Uani 1 1 d .
H4A H 0.347 0.8857 0.2256 0.048 Uiso 1 1 calc R
H4B H 0.5115 0.862 0.2564 0.048 Uiso 1 1 calc R
H4C H 0.4827 0.9267 0.2421 0.048 Uiso 1 1 calc R
C5 C 0.1556(2) 0.78907(9) 0.43108(14) 0.0265(5) Uani 1 1 d .
H5 H 0.079 0.8184 0.4096 0.032 Uiso 1 1 calc R
C6 C 0.0976(3) 0.73505(10) 0.38862(16) 0.0378(6) Uani 1 1 d .
H6A H 0.0729 0.7401 0.3334 0.057 Uiso 1 1 calc R
H6B H 0.0092 0.7238 0.3958 0.057 Uiso 1 1 calc R
H6C H 0.1735 0.7065 0.4094 0.057 Uiso 1 1 calc R
C7 C 0.1933(3) 0.78134(11) 0.51671(15) 0.0371(6) Uani 1 1 d .
H7A H 0.2302 0.8161 0.544 0.056 Uiso 1 1 calc R
H7B H 0.2693 0.7529 0.5377 0.056 Uiso 1 1 calc R
H7C H 0.1047 0.77 0.5236 0.056 Uiso 1 1 calc R
C8 C 0.0582(3) 0.82953(10) 0.22002(14) 0.0347(5) Uani 1 1 d .
H8A H 0.1545 0.8243 0.218 0.052 Uiso 1 1 calc R
H8B H -0.019 0.8303 0.1674 0.052 Uiso 1 1 calc R
H8C H 0.0395 0.7991 0.2487 0.052 Uiso 1 1 calc R
C9 C 0.0812(3) 0.95367(11) 0.21025(16) 0.0395(6) Uani 1 1 d .
H9A H 0.0804 0.9888 0.2356 0.059 Uiso 1 1 calc R
H9B H 0.0002 0.9531 0.1588 0.059 Uiso 1 1 calc R
H9C H 0.1753 0.9495 0.2055 0.059 Uiso 1 1 calc R
C10 C -0.1254(3) 0.90566(11) 0.27300(16) 0.0389(6) Uani 1 1 d .
H10A H -0.1258 0.9406 0.2987 0.058 Uiso 1 1 calc R
H10B H -0.144 0.8753 0.3019 0.058 Uiso 1 1 calc R
H10C H -0.2027 0.9063 0.2204 0.058 Uiso 1 1 calc R
C11 C 0.3855(3) 0.93749(10) 0.51512(14) 0.0339(5) Uani 1 1 d .
H11A H 0.4605 0.9443 0.495 0.051 Uiso 1 1 calc R
H11B H 0.401 0.901 0.5392 0.051 Uiso 1 1 calc R
H11C H 0.3932 0.9656 0.5536 0.051 Uiso 1 1 calc R
C12 C 0.1654(3) 1.01162(10) 0.39387(16) 0.0384(6) Uani 1 1 d .
H12A H 0.0671 1.0133 0.3515 0.058 Uiso 1 1 calc R
H12B H 0.2399 1.021 0.3743 0.058 Uiso 1 1 calc R
H12C H 0.1709 1.0379 0.4342 0.058 Uiso 1 1 calc R
C13 C 0.0626(3) 0.92727(11) 0.47715(17) 0.0406(6) Uani 1 1 d .
H13A H -0.0372 0.9286 0.4361 0.061 Uiso 1 1 calc R
H13B H 0.0726 0.9554 0.516 0.061 Uiso 1 1 calc R
H13C H 0.0805 0.8908 0.5015 0.061 Uiso 1 1 calc R
C14 C 0.5285(2) 0.67223(8) 0.39710(12) 0.0207(4) Uani 1 1 d .
C15 C 0.5077(3) 0.64295(9) 0.51536(12) 0.0253(5) Uani 1 1 d .
H15 H 0.5608 0.6098 0.5083 0.03 Uiso 1 1 calc R
C16 C 0.3580(3) 0.62513(11) 0.51250(16) 0.0371(6) Uani 1 1 d .
H16A H 0.2993 0.6087 0.462 0.056 Uiso 1 1 calc R
H16B H 0.3062 0.6573 0.5204 0.056 Uiso 1 1 calc R
H16C H 0.3726 0.598 0.5532 0.056 Uiso 1 1 calc R
C17 C 0.5977(3) 0.66822(11) 0.59394(14) 0.0362(6) Uani 1 1 d .
H17A H 0.6941 0.6797 0.5964 0.054 Uiso 1 1 calc R
H17B H 0.6114 0.641 0.6344 0.054 Uiso 1 1 calc R
H17C H 0.5455 0.7003 0.6017 0.054 Uiso 1 1 calc R
C18 C 0.5500(3) 0.71443(9) 0.28405(13) 0.0277(5) Uani 1 1 d .
H18 H 0.5674 0.6755 0.2725 0.033 Uiso 1 1 calc R
C19 C 0.4091(3) 0.73574(11) 0.21979(15) 0.0393(6) Uani 1 1 d .
H19A H 0.3257 0.7128 0.2166 0.059 Uiso 1 1 calc R
H19B H 0.4192 0.7343 0.1705 0.059 Uiso 1 1 calc R
H19C H 0.3918 0.7739 0.2309 0.059 Uiso 1 1 calc R
C20 C 0.6806(3) 0.74978(11) 0.28967(15) 0.0349(6) Uani 1 1 d .
H20A H 0.7708 0.7357 0.331 0.052 Uiso 1 1 calc R
H20B H 0.6641 0.7879 0.3012 0.052 Uiso 1 1 calc R
H20C H 0.6911 0.7485 0.2405 0.052 Uiso 1 1 calc R
C21 C 0.3757(3) 0.51602(11) 0.37638(17) 0.0431(6) Uani 1 1 d .
H21A H 0.4647 0.4932 0.393 0.065 Uiso 1 1 calc R
H21B H 0.2904 0.4944 0.3428 0.065 Uiso 1 1 calc R
H21C H 0.3605 0.5284 0.4218 0.065 Uiso 1 1 calc R
C22 C 0.2267(3) 0.61954(11) 0.29125(16) 0.0409(6) Uani 1 1 d .
H22A H 0.2361 0.6518 0.2626 0.061 Uiso 1 1 calc R
H22B H 0.212 0.6316 0.3369 0.061 Uiso 1 1 calc R
H22C H 0.142 0.5974 0.2581 0.061 Uiso 1 1 calc R
C23 C 0.4139(4) 0.55230(12) 0.23282(17) 0.0507(8) Uani 1 1 d .
H23A H 0.5031 0.5298 0.2471 0.076 Uiso 1 1 calc R
H23B H 0.42 0.5839 0.2021 0.076 Uiso 1 1 calc R
H23C H 0.3272 0.5301 0.2024 0.076 Uiso 1 1 calc R
C24 C 0.8590(3) 0.63602(11) 0.48486(16) 0.0398(6) Uani 1 1 d .
H24A H 0.8512 0.675 0.4702 0.06 Uiso 1 1 calc R
H24B H 0.9609 0.6236 0.4999 0.06 Uiso 1 1 calc R
H24C H 0.8311 0.6314 0.5284 0.06 Uiso 1 1 calc R
C25 C 0.8017(4) 0.60061(11) 0.32335(18) 0.0432(7) Uani 1 1 d .
H25A H 0.7376 0.5791 0.2785 0.065 Uiso 1 1 calc R
H25B H 0.9027 0.5865 0.3419 0.065 Uiso 1 1 calc R
H25C H 0.8001 0.6393 0.3085 0.065 Uiso 1 1 calc R
C26 C 0.7505(3) 0.52076(10) 0.43060(17) 0.0395(6) Uani 1 1 d .
H26A H 0.6847 0.4986 0.3869 0.059 Uiso 1 1 calc R
H26B H 0.7226 0.5163 0.4743 0.059 Uiso 1 1 calc R
H26C H 0.8525 0.5085 0.4457 0.059 Uiso 1 1 calc R
C27 C 0.6680(3) 0.82695(10) 0.58599(13) 0.0282(5) Uani 1 1 d .
H27A H 0.5989 0.8105 0.6057 0.034 Uiso 1 1 calc R
H27B H 0.6393 0.8658 0.5717 0.034 Uiso 1 1 calc R
C28 C 0.8242(3) 0.82353(12) 0.64590(14) 0.0366(6) Uani 1 1 d .
H28A H 0.8396 0.7901 0.6782 0.044 Uiso 1 1 calc R
H28B H 0.8507 0.8564 0.6796 0.044 Uiso 1 1 calc R
C29 C 0.9119(3) 0.82089(12) 0.59682(14) 0.0351(6) Uani 1 1 d .
H29A H 0.9259 0.858 0.5793 0.042 Uiso 1 1 calc R
H29B H 1.0095 0.8036 0.6253 0.042 Uiso 1 1 calc R
C30 C 0.8159(3) 0.78565(11) 0.52985(15) 0.0341(5) Uani 1 1 d .
H30A H 0.8293 0.7957 0.4825 0.041 Uiso 1 1 calc R
H30B H 0.8405 0.7462 0.5411 0.041 Uiso 1 1 calc R

loop_
_atom_site_aniso_label
_atom_site_aniso_U_11
_atom_site_aniso_U_22
_atom_site_aniso_U_33
_atom_site_aniso_U_23
_atom_site_aniso_U_13
_atom_site_aniso_U_12
Si1 0.0250(3) 0.0206(3) 0.0248(3) 0.0038(2) 0.0063(2) 0.0022(2)
Si2 0.0247(3) 0.0193(3) 0.0296(3) -0.0021(2) 0.0109(3) 0.0041(2)
Si3 0.0397(4) 0.0195(3) 0.0268(3) -0.0046(2) 0.0096(3) -0.0029(3)
Si4 0.0362(4) 0.0181(3) 0.0311(3) 0.0011(2) 0.0192(3) 0.0050(2)
Mg 0.0188(3) 0.0150(3) 0.0177(3) -0.0008(2) 0.0075(3) 0.0005(3)
O 0.0197(7) 0.0320(8) 0.0235(8) -0.0077(6) 0.0065(6) 0.0002(6)
N1 0.0227(9) 0.0163(8) 0.0264(9) 0.0014(7) 0.0121(8) 0.0004(7)
N2 0.0203(9) 0.0183(8) 0.0266(9) 0.0033(7) 0.0119(7) 0.0016(7)
N3 0.0220(9) 0.0170(8) 0.0263(9) 0.0014(7) 0.0101(8) 0.0029(7)
N4 0.0295(10) 0.0178(8) 0.0201(8) 0.0024(7) 0.0121(8) 0.0029(7)
N5 0.0315(10) 0.0177(8) 0.0189(9) -0.0003(7) 0.0129(8) 0.0019(7)
N6 0.0317(10) 0.0157(8) 0.0241(9) -0.0014(7) 0.0119(8) 0.0023(7)
C1 0.0204(10) 0.0170(9) 0.0189(9) -0.0024(7) 0.0066(8) 0.0005(8)
C2 0.0275(11) 0.0168(10) 0.0313(11) 0.0021(8) 0.0157(10) 0.0005(8)
C3 0.0298(12) 0.0250(11) 0.0392(13) 0.0009(10) 0.0165(11) -0.0053(9)
C4 0.0406(14) 0.0274(12) 0.0332(13) 0.0057(10) 0.0192(11) -0.0014(10)
C5 0.0203(10) 0.0277(11) 0.0331(12) 0.0086(9) 0.0126(9) 0.0039(9)
C6 0.0315(13) 0.0329(13) 0.0429(14) 0.0075(11) 0.0090(11) -0.0080(10)
C7 0.0416(14) 0.0416(14) 0.0386(14) 0.0094(11) 0.0271(12) 0.0092(11)
C8 0.0398(14) 0.0306(12) 0.0242(11) -0.0017(9) 0.0034(10) 0.0036(10)
C9 0.0452(15) 0.0332(13) 0.0353(13) 0.0129(11) 0.0116(12) 0.0033(11)
C10 0.0268(13) 0.0407(14) 0.0423(15) 0.0008(11) 0.0071(11) 0.0041(11)
C11 0.0343(13) 0.0324(12) 0.0308(12) -0.0064(10) 0.0092(11) 0.0055(10)
C12 0.0431(15) 0.0225(12) 0.0432(15) -0.0039(10) 0.0112(12) 0.0033(10)
C13 0.0409(15) 0.0398(14) 0.0502(16) -0.0058(12) 0.0279(13) 0.0057(12)
C14 0.0234(10) 0.0186(10) 0.0192(10) -0.0009(8) 0.0078(8) 0.0016(8)
C15 0.0346(12) 0.0196(10) 0.0249(11) 0.0051(8) 0.0155(10) 0.0054(9)
C16 0.0448(15) 0.0304(12) 0.0426(14) 0.0106(11) 0.0245(13) 0.0001(11)
C17 0.0466(15) 0.0394(14) 0.0218(11) 0.0061(10) 0.0131(11) 0.0047(11)
C18 0.0423(14) 0.0231(11) 0.0216(10) 0.0017(8) 0.0172(10) 0.0058(9)
C19 0.0459(16) 0.0413(14) 0.0260(12) 0.0065(10) 0.0099(11) -0.0033(12)
C20 0.0411(14) 0.0373(13) 0.0349(13) 0.0089(10) 0.0244(12) 0.0084(11)
C21 0.0516(17) 0.0250(12) 0.0487(16) 0.0006(11) 0.0163(14) -0.0078(11)
C22 0.0366(14) 0.0353(14) 0.0399(14) -0.0021(11) 0.0044(12) -0.0019(11)
C23 0.070(2) 0.0399(15) 0.0374(15) -0.0157(12) 0.0173(15) -0.0050(14)
C24 0.0336(13) 0.0398(14) 0.0452(15) -0.0065(12) 0.0152(12) 0.0040(11)
C25 0.0609(18) 0.0321(13) 0.0534(17) 0.0035(12) 0.0405(15) 0.0097(12)
C26 0.0499(16) 0.0255(12) 0.0485(16) 0.0077(11) 0.0254(14) 0.0093(11)
C27 0.0257(11) 0.0342(12) 0.0261(11) -0.0071(9) 0.0120(10) 0.0010(9)
C28 0.0298(13) 0.0555(16) 0.0232(11) -0.0082(11) 0.0096(10) -0.0025(11)
C29 0.0245(12) 0.0498(15) 0.0305(12) -0.0110(11) 0.0107(10) -0.0056(11)
C30 0.0240(12) 0.0446(14) 0.0334(13) -0.0119(11) 0.0115(10) 0.0028(10)

loop_
_atom_type_symbol
_atom_type_description
_atom_type_scat_dispersion_real
_atom_type_scat_dispersion_imag
_atom_type_scat_source
C C 0.0033 0.0016 'International Tables Vol C Tables 4.2.6.8 and 6.1.1.4'
H H 0 0 'International Tables Vol C Tables 4.2.6.8 and 6.1.1.4'
Mg Mg 0.0486 0.0363 'International Tables Vol C Tables 4.2.6.8 and 6.1.1.4'
N N 0.0061 0.0033 'International Tables Vol C Tables 4.2.6.8 and 6.1.1.4'
O O 0.0106 0.006 'International Tables Vol C Tables 4.2.6.8 and 6.1.1.4'
Si Si 0.0817 0.0704 'International Tables Vol C Tables 4.2.6.8 and 6.1.1.4'

loop_
_geom_angle_atom_site_label_1
_geom_angle_atom_site_label_2
_geom_angle_atom_site_label_3
_geom_angle
N3 Si1 C8 109.40(10)
N3 Si1 C10 108.67(11)
C8 Si1 C10 109.56(13)
N3 Si1 C9 113.52(11)
C8 Si1 C9 108.89(12)
C10 Si1 C9 106.72(13)
N3 Si2 C11 108.91(10)
N3 Si2 C12 109.43(11)
C11 Si2 C12 109.34(12)
N3 Si2 C13 114.56(11)
C11 Si2 C13 107.29(13)
C12 Si2 C13 107.20(13)
N6 Si3 C22 110.57(11)
N6 Si3 C23 109.29(13)
C22 Si3 C23 107.48(14)
N6 Si3 C21 112.78(11)
C22 Si3 C21 108.30(14)
C23 Si3 C21 108.26(14)
N6 Si4 C24 109.03(10)
N6 Si4 C26 109.59(11)
C24 Si4 C26 108.97(14)
N6 Si4 C25 114.60(12)
C24 Si4 C25 107.65(14)
C26 Si4 C25 106.86(12)
N5 Mg N2 136.19(8)
N5 Mg O 111.10(7)
N2 Mg O 112.71(7)
N5 Mg N4 63.00(7)
N2 Mg N4 111.01(7)
O Mg N4 97.30(7)
N5 Mg N1 111.52(7)
N2 Mg N1 63.04(7)
O Mg N1 96.70(7)
N4 Mg N1 166.00(8)
N5 Mg C14 31.63(7)
N2 Mg C14 128.83(7)
O Mg C14 107.02(7)
N4 Mg C14 31.38(6)
N1 Mg C14 141.58(7)
N5 Mg C1 129.46(7)
N2 Mg C1 31.60(7)
O Mg C1 107.33(7)
N4 Mg C1 141.20(7)
N1 Mg C1 31.45(7)
C14 Mg C1 145.65(7)
C27 O C30 109.45(16)
C27 O Mg 126.76(13)
C30 O Mg 123.79(13)
C1 N1 C2 122.42(17)
C1 N1 Mg 89.04(12)
C2 N1 Mg 147.13(14)
C1 N2 C5 124.49(18)
C1 N2 Mg 94.02(13)
C5 N2 Mg 139.61(14)
C1 N3 Si1 118.67(14)
C1 N3 Si2 117.93(14)
Si1 N3 Si2 123.33(10)
C14 N4 C15 122.88(18)
C14 N4 Mg 88.97(13)
C15 N4 Mg 146.35(14)
C14 N5 C18 124.40(18)
C14 N5 Mg 93.84(12)
C18 N5 Mg 140.15(14)
C14 N6 Si4 118.54(15)
C14 N6 Si3 117.83(14)
Si4 N6 Si3 123.56(10)
N1 C1 N2 113.89(18)
N1 C1 N3 123.61(18)
N2 C1 N3 122.49(18)
N1 C1 Mg 59.51(11)
N2 C1 Mg 54.39(10)
N3 C1 Mg 176.88(15)
N1 C2 C3 108.88(18)
N1 C2 C4 111.41(18)
C3 C2 C4 109.33(19)
N1 C2 H2 109.1
C3 C2 H2 109.1
C4 C2 H2 109.1
C2 C3 H3A 109.5
C2 C3 H3B 109.5
H3A C3 H3B 109.5
C2 C3 H3C 109.5
H3A C3 H3C 109.5
H3B C3 H3C 109.5
C2 C4 H4A 109.5
C2 C4 H4B 109.5
H4A C4 H4B 109.5
C2 C4 H4C 109.5
H4A C4 H4C 109.5
H4B C4 H4C 109.5
N2 C5 C7 108.90(19)
N2 C5 C6 109.30(19)
C7 C5 C6 109.5(2)
N2 C5 H5 109.7
C7 C5 H5 109.7
C6 C5 H5 109.7
C5 C6 H6A 109.5
C5 C6 H6B 109.5
H6A C6 H6B 109.5
C5 C6 H6C 109.5
H6A C6 H6C 109.5
H6B C6 H6C 109.5
C5 C7 H7A 109.5
C5 C7 H7B 109.5
H7A C7 H7B 109.5
C5 C7 H7C 109.5
H7A C7 H7C 109.5
H7B C7 H7C 109.5
Si1 C8 H8A 109.5
Si1 C8 H8B 109.5
H8A C8 H8B 109.5
Si1 C8 H8C 109.5
H8A C8 H8C 109.5
H8B C8 H8C 109.5
Si1 C9 H9A 109.5
Si1 C9 H9B 109.5
H9A C9 H9B 109.5
Si1 C9 H9C 109.5
H9A C9 H9C 109.5
H9B C9 H9C 109.5
Si1 C10 H10A 109.5
Si1 C10 H10B 109.5
H10A C10 H10B 109.5
Si1 C10 H10C 109.5
H10A C10 H10C 109.5
H10B C10 H10C 109.5
Si2 C11 H11A 109.5
Si2 C11 H11B 109.5
H11A C11 H11B 109.5
Si2 C11 H11C 109.5
H11A C11 H11C 109.5
H11B C11 H11C 109.5
Si2 C12 H12A 109.5
Si2 C12 H12B 109.5
H12A C12 H12B 109.5
Si2 C12 H12C 109.5
H12A C12 H12C 109.5
H12B C12 H12C 109.5
Si2 C13 H13A 109.5
Si2 C13 H13B 109.5
H13A C13 H13B 109.5
Si2 C13 H13C 109.5
H13A C13 H13C 109.5
H13B C13 H13C 109.5
N4 C14 N5 114.16(18)
N4 C14 N6 123.46(18)
N5 C14 N6 122.39(18)
N4 C14 Mg 59.65(11)
N5 C14 Mg 54.53(10)
N6 C14 Mg 176.48(15)
N4 C15 C17 108.64(18)
N4 C15 C16 112.42(19)
C17 C15 C16 108.9(2)
N4 C15 H15 108.9
C17 C15 H15 108.9
C16 C15 H15 108.9
C15 C16 H16A 109.5
C15 C16 H16B 109.5
H16A C16 H16B 109.5
C15 C16 H16C 109.5
H16A C16 H16C 109.5
H16B C16 H16C 109.5
C15 C17 H17A 109.5
C15 C17 H17B 109.5
H17A C17 H17B 109.5
C15 C17 H17C 109.5
H17A C17 H17C 109.5
H17B C17 H17C 109.5
N5 C18 C20 108.55(19)
N5 C18 C19 110.4(2)
C20 C18 C19 110.06(19)
N5 C18 H18 109.3
C20 C18 H18 109.3
C19 C18 H18 109.3
C18 C19 H19A 109.5
C18 C19 H19B 109.5
H19A C19 H19B 109.5
C18 C19 H19C 109.5
H19A C19 H19C 109.5
H19B C19 H19C 109.5
C18 C20 H20A 109.5
C18 C20 H20B 109.5
H20A C20 H20B 109.5
C18 C20 H20C 109.5
H20A C20 H20C 109.5
H20B C20 H20C 109.5
Si3 C21 H21A 109.5
Si3 C21 H21B 109.5
H21A C21 H21B 109.5
Si3 C21 H21C 109.5
H21A C21 H21C 109.5
H21B C21 H21C 109.5
Si3 C22 H22A 109.5
Si3 C22 H22B 109.5
H22A C22 H22B 109.5
Si3 C22 H22C 109.5
H22A C22 H22C 109.5
H22B C22 H22C 109.5
Si3 C23 H23A 109.5
Si3 C23 H23B 109.5
H23A C23 H23B 109.5
Si3 C23 H23C 109.5
H23A C23 H23C 109.5
H23B C23 H23C 109.5
Si4 C24 H24A 109.5
Si4 C24 H24B 109.5
H24A C24 H24B 109.5
Si4 C24 H24C 109.5
H24A C24 H24C 109.5
H24B C24 H24C 109.5
Si4 C25 H25A 109.5
Si4 C25 H25B 109.5
H25A C25 H25B 109.5
Si4 C25 H25C 109.5
H25A C25 H25C 109.5
H25B C25 H25C 109.5
Si4 C26 H26A 109.5
Si4 C26 H26B 109.5
H26A C26 H26B 109.5
Si4 C26 H26C 109.5
H26A C26 H26C 109.5
H26B C26 H26C 109.5
O C27 C28 105.62(18)
O C27 H27A 110.6
C28 C27 H27A 110.6
O C27 H27B 110.6
C28 C27 H27B 110.6
H27A C27 H27B 108.7
C27 C28 C29 102.26(19)
C27 C28 H28A 111.3
C29 C28 H28A 111.3
C27 C28 H28B 111.3
C29 C28 H28B 111.3
H28A C28 H28B 109.2
C30 C29 C28 102.6(2)
C30 C29 H29A 111.2
C28 C29 H29A 111.2
C30 C29 H29B 111.2
C28 C29 H29B 111.2
H29A C29 H29B 109.2
O C30 C29 105.61(18)
O C30 H30A 110.6
C29 C30 H30A 110.6
O C30 H30B 110.6
C29 C30 H30B 110.6
H30A C30 H30B 108.7

loop_
_geom_bond_atom_site_label_1
_geom_bond_atom_site_label_2
_geom_bond_distance
Si1 N3 1.743(2)
Si1 C8 1.860(2)
Si1 C10 1.862(3)
Si1 C9 1.871(3)
Si2 N3 1.7483(18)
Si2 C11 1.852(3)
Si2 C12 1.868(3)
Si2 C13 1.869(3)
Si3 N6 1.751(2)
Si3 C22 1.862(3)
Si3 C23 1.865(3)
Si3 C21 1.873(3)
Si4 N6 1.751(2)
Si4 C24 1.851(3)
Si4 C26 1.866(3)
Si4 C25 1.870(3)
Mg N5 2.0646(18)
Mg N2 2.0655(18)
Mg O 2.0804(17)
Mg N4 2.1831(18)
Mg N1 2.1842(18)
Mg C14 2.529(2)
Mg C1 2.534(2)
O C27 1.446(3)
O C30 1.446(3)
N1 C1 1.323(3)
N1 C2 1.457(3)
N2 C1 1.331(3)
N2 C5 1.452(3)
N3 C1 1.444(3)
N4 C14 1.317(3)
N4 C15 1.460(3)
N5 C14 1.329(3)
N5 C18 1.454(3)
N6 C14 1.447(3)
C2 C3 1.526(3)
C2 C4 1.531(3)
C2 H2 1
C3 H3A 0.98
C3 H3B 0.98
C3 H3C 0.98
C4 H4A 0.98
C4 H4B 0.98
C4 H4C 0.98
C5 C7 1.522(3)
C5 C6 1.524(3)
C5 H5 1
C6 H6A 0.98
C6 H6B 0.98
C6 H6C 0.98
C7 H7A 0.98
C7 H7B 0.98
C7 H7C 0.98
C8 H8A 0.98
C8 H8B 0.98
C8 H8C 0.98
C9 H9A 0.98
C9 H9B 0.98
C9 H9C 0.98
C10 H10A 0.98
C10 H10B 0.98
C10 H10C 0.98
C11 H11A 0.98
C11 H11B 0.98
C11 H11C 0.98
C12 H12A 0.98
C12 H12B 0.98
C12 H12C 0.98
C13 H13A 0.98
C13 H13B 0.98
C13 H13C 0.98
C15 C17 1.520(3)
C15 C16 1.528(3)
C15 H15 1
C16 H16A 0.98
C16 H16B 0.98
C16 H16C 0.98
C17 H17A 0.98
C17 H17B 0.98
C17 H17C 0.98
C18 C20 1.522(3)
C18 C19 1.523(3)
C18 H18 1
C19 H19A 0.98
C19 H19B 0.98
C19 H19C 0.98
C20 H20A 0.98
C20 H20B 0.98
C20 H20C 0.98
C21 H21A 0.98
C21 H21B 0.98
C21 H21C 0.98
C22 H22A 0.98
C22 H22B 0.98
C22 H22C 0.98
C23 H23A 0.98
C23 H23B 0.98
C23 H23C 0.98
C24 H24A 0.98
C24 H24B 0.98
C24 H24C 0.98
C25 H25A 0.98
C25 H25B 0.98
C25 H25C 0.98
C26 H26A 0.98
C26 H26B 0.98
C26 H26C 0.98
C27 C28 1.506(3)
C27 H27A 0.99
C27 H27B 0.99
C28 C29 1.513(3)
C28 H28A 0.99
C28 H28B 0.99
C29 C30 1.506(3)
C29 H29A 0.99
C29 H29B 0.99
C30 H30A 0.99
C30 H30B 0.99

loop_
_diffrn_oxdiff_twin_id
_diffrn_oxdiff_twin_ratio
_diffrn_oxdiff_twin_reflns_isolated
_diffrn_oxdiff_twin_reflns_overlapped
1 0.7112 43521 9223
2 0.2888 43545 9223
